data_1567495
loop_
_publ_author_name
'Chen, Chaohuang'
'Daniliuc, Constantin Gabriel'
'Klabunde, Sina'
'Hansen, Michael Ryan'
'Kehr, Gerald'
'Erker, Gerhard'

_publ_section_title
;
 Generation of Boryl-nitroxide Radicals from a Boraalkene via the Nitroso
 Ene Reaction
;
_journal_name_full 'Chemical Science'
_journal_paper_doi 10.1039/D2SC02485C
_journal_year 2022
_chemical_formula_sum 'C39 H39 B F5 N3 O'
_chemical_formula_weight 671.54
_space_group_crystal_system monoclinic
_space_group_IT_number 14
_space_group_name_Hall '-P 2ybc'
_space_group_name_H-M_alt 'P 1 21/c 1'
_atom_sites_solution_hydrogens mixed
_audit_creation_method 'APEX3 v2019.11-0'
_audit_update_record
;
2022-03-11 deposited with the CCDC.	2022-08-15 downloaded from the CCDC.
;
_cell_angle_alpha 90
_cell_angle_beta 110.1980(10)
_cell_angle_gamma 90
_cell_formula_units_Z 4
_cell_length_a 16.5547(5)
_cell_length_b 10.2914(4)
_cell_length_c 20.8535(8)
_cell_measurement_reflns_used 9980
_cell_measurement_temperature 100.(2)
_cell_measurement_theta_max 26.7050
_cell_measurement_theta_min 2.2359
_cell_volume 3334.4(2)
_computing_cell_refinement 'SAINT V8.40B (Bruker Nano, Inc., 2019)'
_computing_data_collection 'Bruker APEX3 v2019.11-0 Photon III'
_computing_data_reduction 'SAINT V8.40B (Bruker Nano, Inc., 2019)'
_computing_molecular_graphics 'shelXle (C.B. Huebschle, rev 994)'
_computing_structure_refinement 'SHELXL-2018/3 (Sheldrick, 2018)'
_computing_structure_solution 'SHELXT 2018/2 (Sheldrick, 2018)'
_diffrn_ambient_temperature 100.(2)
_diffrn_detector_area_resol_mean 7.3910
_diffrn_measured_fraction_theta_full 0.996
_diffrn_measured_fraction_theta_max 0.996
_diffrn_measurement_device 'Bruker D8 Venture Photon III Diffractometer'
_diffrn_measurement_device_type 'Bruker D8 Venture'
_diffrn_measurement_method 'phi/omega scans'
_diffrn_radiation_monochromator 'MX mirror'
_diffrn_radiation_probe x-ray
_diffrn_radiation_type MoK\a
_diffrn_radiation_wavelength 0.71073
_diffrn_reflns_av_R_equivalents 0.0749
_diffrn_reflns_av_unetI/netI 0.0284
_diffrn_reflns_limit_h_max 20
_diffrn_reflns_limit_h_min -20
_diffrn_reflns_limit_k_max 13
_diffrn_reflns_limit_k_min -13
_diffrn_reflns_limit_l_max 26
_diffrn_reflns_limit_l_min -26
_diffrn_reflns_number 87549
_diffrn_reflns_theta_full 25.24
_diffrn_reflns_theta_max 26.81
_diffrn_reflns_theta_min 2.24
_diffrn_source MoK\a
_diffrn_source_current 1.0
_diffrn_source_power 0.05
_diffrn_source_type 'micro focus tube'
_diffrn_source_voltage 50
_exptl_absorpt_coefficient_mu 0.099
_exptl_absorpt_correction_T_max 0.99
_exptl_absorpt_correction_T_min 0.94
_exptl_absorpt_correction_type multi-scan
_exptl_absorpt_process_details
;
SADABS-2016/2 - Bruker AXS area detector scaling and absorption
correction. Reference: Krause, L., Herbst-Irmer, R., Sheldrick G.M.
& Stalke D., J. Appl. Cryst. 48 (2015) 3-10.
;
_exptl_crystal_colour colourless
_exptl_crystal_density_diffrn 1.338
_exptl_crystal_density_method 'not measured'
_exptl_crystal_description prism
_exptl_crystal_F_000 1408
_exptl_crystal_size_max 0.416
_exptl_crystal_size_mid 0.168
_exptl_crystal_size_min 0.131
_refine_diff_density_max 0.329
_refine_diff_density_min -0.235
_refine_ls_extinction_method none
_refine_ls_goodness_of_fit_ref 1.092
_refine_ls_hydrogen_treatment mixed
_refine_ls_matrix_type full
_refine_ls_number_parameters 453
_refine_ls_number_reflns 7108
_refine_ls_number_restraints 0
_refine_ls_restrained_S_all 1.092
_refine_ls_R_factor_all 0.0597
_refine_ls_R_factor_gt 0.0480
_refine_ls_shift/su_max 0.001
_refine_ls_shift/su_mean 0.000
_refine_ls_structure_factor_coef Fsqd
_refine_ls_weighting_details 'w=1/[\s^2^(Fo^2^)+(0.0313P)^2^+2.7168P] where P=(Fo^2^+2Fc^2^)/3'
_refine_ls_weighting_scheme calc
_refine_ls_wR_factor_gt 0.0973
_refine_ls_wR_factor_ref 0.1025
_reflns_Friedel_coverage 0.000
_reflns_number_gt 6054
_reflns_number_total 7108
_reflns_threshold_expression 'I > 2\s(I)'
_cod_data_source_file d2sc02485c6.cif
_cod_data_source_block 8_erk10033
_cod_database_code 1567495

loop_
_space_group_symop_operation_xyz
'x, y, z'
'-x, y+1/2, -z+1/2'
'-x, -y, -z'
'x, -y-1/2, z-1/2'

loop_
_atom_site_type_symbol
_atom_site_label
_atom_site_fract_x
_atom_site_fract_y
_atom_site_fract_z
_atom_site_U_iso_or_equiv
_atom_site_adp_type
_atom_site_calc_flag
_atom_site_refinement_flags_adp
_atom_site_refinement_flags_occupancy
_atom_site_refinement_flags_posn
_atom_site_occupancy
_atom_site_disorder_assembly
_atom_site_disorder_group
B B1 0.73154(11) 0.57581(18) 0.72784(9) 0.0129(4) Uani d . . . 1 . .
N N1 0.63873(8) 0.49186(13) 0.60726(7) 0.0129(3) Uani d . . . 1 . .
N N2 0.75938(8) 0.56832(13) 0.60631(7) 0.0130(3) Uani d . . . 1 . .
N N3 0.82526(8) 0.62483(13) 0.76433(7) 0.0140(3) Uani d . . . 1 . .
O O1 0.88124(8) 0.51282(12) 0.76718(6) 0.0175(3) Uani d . . . 1 . .
H H1 0.9155(15) 0.539(2) 0.7475(12) 0.036(6) Uiso d . . . 1 . .
C C1 0.71560(10) 0.53908(15) 0.64874(8) 0.0130(3) Uani d . . . 1 . .
C C2 0.63457(10) 0.49264(16) 0.53950(8) 0.0154(3) Uani d . . . 1 . .
H H2 0.587444 0.465114 0.500928 0.018 Uiso calc U . R 1 . .
C C3 0.70984(10) 0.53970(16) 0.53912(8) 0.0160(3) Uani d . . . 1 . .
H H3 0.726282 0.551352 0.500125 0.019 Uiso calc U . R 1 . .
C C11 0.56640(10) 0.45659(16) 0.62773(8) 0.0139(3) Uani d . . . 1 . .
C C12 0.53335(10) 0.54903(16) 0.66198(8) 0.0154(3) Uani d . . . 1 . .
C C13 0.45642(11) 0.51732(18) 0.67217(9) 0.0194(4) Uani d . . . 1 . .
H H13 0.431858 0.577917 0.694531 0.023 Uiso calc U . R 1 . .
C C14 0.41523(11) 0.39990(18) 0.65049(9) 0.0214(4) Uani d . . . 1 . .
H H14 0.36231 0.381556 0.656929 0.026 Uiso calc U . R 1 . .
C C15 0.45135(11) 0.30940(17) 0.61943(9) 0.0191(4) Uani d . . . 1 . .
H H15 0.423306 0.228321 0.605609 0.023 Uiso calc U . R 1 . .
C C16 0.52833(10) 0.33458(16) 0.60789(8) 0.0156(3) Uani d . . . 1 . .
C C17 0.57499(11) 0.67633(16) 0.68702(8) 0.0158(3) Uani d . . . 1 . .
C C18 0.66055(10) 0.68904(16) 0.71689(8) 0.0146(3) Uani d . . . 1 . .
H H18 0.681416 0.773102 0.73322 0.017 Uiso calc U . R 1 . .
C C19 0.51472(11) 0.78934(17) 0.68185(9) 0.0207(4) Uani d . . . 1 . .
H H19A 0.484926 0.777475 0.714682 0.031 Uiso calc U . R 1 . .
H H19B 0.472355 0.793421 0.635476 0.031 Uiso calc U . R 1 . .
H H19C 0.54782 0.870369 0.692022 0.031 Uiso calc U . R 1 . .
C C20 0.56708(11) 0.22713(17) 0.57739(9) 0.0191(4) Uani d . . . 1 . .
H H20 0.624717 0.256635 0.57759 0.023 Uiso calc U . R 1 . .
C C21 0.57953(12) 0.10395(18) 0.62118(10) 0.0251(4) Uani d . . . 1 . .
H H21A 0.615575 0.124012 0.668336 0.038 Uiso calc U . R 1 . .
H H21B 0.607597 0.036951 0.602841 0.038 Uiso calc U . R 1 . .
H H21C 0.523364 0.072197 0.620353 0.038 Uiso calc U . R 1 . .
C C22 0.51042(13) 0.19704(19) 0.50339(10) 0.0261(4) Uani d . . . 1 . .
H H22A 0.453537 0.168185 0.50229 0.039 Uiso calc U . R 1 . .
H H22B 0.537312 0.128237 0.485192 0.039 Uiso calc U . R 1 . .
H H22C 0.50423 0.275495 0.475464 0.039 Uiso calc U . R 1 . .
C C31 0.84741(10) 0.61462(16) 0.62340(8) 0.0142(3) Uani d . . . 1 . .
C C32 0.91060(11) 0.52201(17) 0.62603(8) 0.0161(3) Uani d . . . 1 . .
C C33 0.99432(11) 0.56828(18) 0.63861(9) 0.0199(4) Uani d . . . 1 . .
H H33 1.039076 0.508612 0.641048 0.024 Uiso calc U . R 1 . .
C C34 1.01273(11) 0.69970(19) 0.64752(9) 0.0216(4) Uani d . . . 1 . .
H H34 1.069873 0.729278 0.656114 0.026 Uiso calc U . R 1 . .
C C35 0.94820(11) 0.78852(18) 0.64397(9) 0.0195(4) Uani d . . . 1 . .
H H35 0.961751 0.878423 0.649877 0.023 Uiso calc U . R 1 . .
C C36 0.86360(11) 0.74794(17) 0.63184(8) 0.0165(3) Uani d . . . 1 . .
C C37 0.89145(11) 0.37731(17) 0.61456(9) 0.0194(4) Uani d . . . 1 . .
H H37 0.830442 0.362493 0.611248 0.023 Uiso calc U . R 1 . .
C C38 0.90052(13) 0.3347(2) 0.54692(10) 0.0292(4) Uani d . . . 1 . .
H H38A 0.863291 0.388628 0.509657 0.044 Uiso calc U . R 1 . .
H H38B 0.883553 0.243412 0.538134 0.044 Uiso calc U . R 1 . .
H H38C 0.960498 0.344983 0.549727 0.044 Uiso calc U . R 1 . .
C C39 0.94955(12) 0.29657(19) 0.67418(10) 0.0259(4) Uani d . . . 1 . .
H H39A 1.009947 0.313737 0.68015 0.039 Uiso calc U . R 1 . .
H H39B 0.937163 0.204059 0.66456 0.039 Uiso calc U . R 1 . .
H H39C 0.938799 0.320152 0.716051 0.039 Uiso calc U . R 1 . .
C C40 0.79239(11) 0.84586(17) 0.62515(9) 0.0184(4) Uani d . . . 1 . .
H H40 0.746825 0.801106 0.638343 0.022 Uiso calc U . R 1 . .
C C41 0.75147(14) 0.8904(2) 0.55088(10) 0.0337(5) Uani d . . . 1 . .
H H41A 0.794778 0.934918 0.536574 0.051 Uiso calc U . R 1 . .
H H41B 0.703916 0.950169 0.547024 0.051 Uiso calc U . R 1 . .
H H41C 0.729519 0.814742 0.521505 0.051 Uiso calc U . R 1 . .
C C42 0.82369(13) 0.96211(19) 0.67244(11) 0.0317(5) Uani d . . . 1 . .
H H42A 0.856073 0.931513 0.718711 0.048 Uiso calc U . R 1 . .
H H42B 0.774119 1.01332 0.673201 0.048 Uiso calc U . R 1 . .
H H42C 0.861014 1.016295 0.655838 0.048 Uiso calc U . R 1 . .
C C51 0.71630(10) 0.45070(16) 0.77219(8) 0.0132(3) Uani d . . . 1 . .
C C52 0.73651(10) 0.32316(16) 0.76231(8) 0.0156(3) Uani d . . . 1 . .
C C53 0.73788(11) 0.22258(16) 0.80659(9) 0.0184(4) Uani d . . . 1 . .
C C54 0.71928(11) 0.24742(17) 0.86491(9) 0.0190(4) Uani d . . . 1 . .
C C55 0.69822(10) 0.37233(18) 0.87727(8) 0.0178(3) Uani d . . . 1 . .
C C56 0.69627(10) 0.46939(16) 0.83099(8) 0.0154(3) Uani d . . . 1 . .
C C61 0.84566(10) 0.67296(16) 0.83210(8) 0.0144(3) Uani d . . . 1 . .
C C62 0.88810(10) 0.59844(17) 0.89028(9) 0.0171(3) Uani d . . . 1 . .
H H62 0.904973 0.511777 0.885514 0.02 Uiso calc U . R 1 . .
C C63 0.90548(11) 0.65150(19) 0.95496(9) 0.0214(4) Uani d . . . 1 . .
H H63 0.934389 0.600454 0.994136 0.026 Uiso calc U . R 1 . .
C C64 0.88134(11) 0.77768(19) 0.96329(9) 0.0223(4) Uani d . . . 1 . .
H H64 0.892881 0.812753 1.00771 0.027 Uiso calc U . R 1 . .
C C65 0.84006(11) 0.85182(17) 0.90570(9) 0.0202(4) Uani d . . . 1 . .
H H65 0.823085 0.938291 0.910767 0.024 Uiso calc U . R 1 . .
C C66 0.82335(10) 0.80099(17) 0.84092(9) 0.0173(3) Uani d . . . 1 . .
H H66 0.79641 0.85377 0.802005 0.021 Uiso calc U . R 1 . .
F F52 0.75648(6) 0.29067(10) 0.70644(5) 0.0199(2) Uani d . . . 1 . .
F F53 0.75760(7) 0.10013(10) 0.79385(6) 0.0278(3) Uani d . . . 1 . .
F F54 0.72011(7) 0.15088(11) 0.90853(5) 0.0272(3) Uani d . . . 1 . .
F F55 0.67877(7) 0.39703(11) 0.93360(5) 0.0257(2) Uani d . . . 1 . .
F F56 0.67508(6) 0.58884(10) 0.84728(5) 0.0204(2) Uani d . . . 1 . .

loop_
_atom_site_aniso_label
_atom_site_aniso_U_11
_atom_site_aniso_U_22
_atom_site_aniso_U_33
_atom_site_aniso_U_12
_atom_site_aniso_U_13
_atom_site_aniso_U_23
B1 0.0139(8) 0.0138(9) 0.0120(8) -0.0002(7) 0.0056(7) -0.0009(7)
N1 0.0120(6) 0.0132(7) 0.0127(7) 0.0005(5) 0.0034(5) 0.0004(5)
N2 0.0124(6) 0.0144(7) 0.0121(6) 0.0004(5) 0.0042(5) 0.0004(5)
N3 0.0132(6) 0.0136(7) 0.0154(7) 0.0026(5) 0.0050(5) -0.0008(5)
O1 0.0153(6) 0.0195(6) 0.0183(6) 0.0050(5) 0.0067(5) -0.0002(5)
C1 0.0123(7) 0.0105(7) 0.0161(8) 0.0022(6) 0.0050(6) 0.0015(6)
C2 0.0155(8) 0.0175(8) 0.0121(8) 0.0014(6) 0.0034(6) -0.0015(6)
C3 0.0179(8) 0.0192(8) 0.0112(8) 0.0011(7) 0.0054(6) 0.0001(6)
C11 0.0117(7) 0.0166(8) 0.0128(8) 0.0016(6) 0.0036(6) 0.0043(6)
C12 0.0141(8) 0.0182(8) 0.0127(8) 0.0032(6) 0.0030(6) 0.0048(6)
C13 0.0171(8) 0.0256(9) 0.0169(9) 0.0042(7) 0.0079(7) 0.0021(7)
C14 0.0138(8) 0.0302(10) 0.0212(9) -0.0022(7) 0.0075(7) 0.0047(8)
C15 0.0170(8) 0.0200(9) 0.0185(8) -0.0044(7) 0.0040(7) 0.0032(7)
C16 0.0147(8) 0.0179(8) 0.0120(8) -0.0007(6) 0.0017(6) 0.0032(6)
C17 0.0186(8) 0.0172(8) 0.0126(8) 0.0042(7) 0.0068(6) 0.0012(6)
C18 0.0194(8) 0.0134(8) 0.0117(8) 0.0015(6) 0.0063(6) -0.0002(6)
C19 0.0200(8) 0.0209(9) 0.0210(9) 0.0064(7) 0.0066(7) 0.0007(7)
C20 0.0181(8) 0.0167(8) 0.0222(9) -0.0030(7) 0.0066(7) -0.0020(7)
C21 0.0253(9) 0.0180(9) 0.0295(10) -0.0014(7) 0.0064(8) 0.0009(8)
C22 0.0314(10) 0.0232(10) 0.0229(9) -0.0042(8) 0.0084(8) -0.0065(8)
C31 0.0125(7) 0.0194(8) 0.0108(7) -0.0018(6) 0.0042(6) 0.0013(6)
C32 0.0166(8) 0.0205(9) 0.0114(8) 0.0013(7) 0.0053(6) 0.0016(6)
C33 0.0142(8) 0.0259(9) 0.0198(9) 0.0028(7) 0.0060(7) 0.0019(7)
C34 0.0148(8) 0.0303(10) 0.0191(9) -0.0057(7) 0.0051(7) -0.0006(8)
C35 0.0209(8) 0.0203(9) 0.0173(8) -0.0057(7) 0.0066(7) -0.0025(7)
C36 0.0186(8) 0.0197(9) 0.0110(8) -0.0018(7) 0.0050(6) 0.0007(6)
C37 0.0151(8) 0.0186(9) 0.0248(9) 0.0014(7) 0.0072(7) 0.0001(7)
C38 0.0315(10) 0.0276(10) 0.0274(10) 0.0017(8) 0.0089(8) -0.0060(8)
C39 0.0263(10) 0.0210(9) 0.0306(10) 0.0048(8) 0.0101(8) 0.0041(8)
C40 0.0210(8) 0.0157(8) 0.0204(9) -0.0001(7) 0.0095(7) 0.0013(7)
C41 0.0350(11) 0.0418(12) 0.0247(10) 0.0173(10) 0.0107(9) 0.0082(9)
C42 0.0324(10) 0.0215(10) 0.0411(12) 0.0000(8) 0.0125(9) -0.0085(9)
C51 0.0095(7) 0.0149(8) 0.0138(8) -0.0005(6) 0.0024(6) 0.0014(6)
C52 0.0133(7) 0.0191(9) 0.0140(8) -0.0005(6) 0.0044(6) -0.0009(6)
C53 0.0165(8) 0.0140(8) 0.0212(9) 0.0008(6) 0.0021(7) 0.0004(7)
C54 0.0157(8) 0.0207(9) 0.0170(8) -0.0047(7) 0.0012(7) 0.0063(7)
C55 0.0148(8) 0.0273(9) 0.0113(8) -0.0060(7) 0.0047(6) -0.0015(7)
C56 0.0132(7) 0.0155(8) 0.0171(8) -0.0007(6) 0.0048(6) -0.0015(6)
C61 0.0109(7) 0.0181(8) 0.0149(8) -0.0039(6) 0.0051(6) -0.0012(6)
C62 0.0150(8) 0.0187(8) 0.0184(8) -0.0012(6) 0.0069(7) -0.0005(7)
C63 0.0208(9) 0.0285(10) 0.0145(8) -0.0023(7) 0.0055(7) 0.0024(7)
C64 0.0221(9) 0.0298(10) 0.0167(9) -0.0041(7) 0.0088(7) -0.0070(7)
C65 0.0182(8) 0.0184(9) 0.0249(9) -0.0014(7) 0.0084(7) -0.0056(7)
C66 0.0139(8) 0.0190(8) 0.0179(8) -0.0014(6) 0.0039(6) -0.0003(7)
F52 0.0266(5) 0.0169(5) 0.0187(5) 0.0038(4) 0.0110(4) -0.0013(4)
F53 0.0386(6) 0.0141(5) 0.0297(6) 0.0061(5) 0.0104(5) 0.0033(4)
F54 0.0327(6) 0.0247(6) 0.0209(6) -0.0050(5) 0.0052(5) 0.0110(4)
F55 0.0310(6) 0.0331(6) 0.0167(5) -0.0088(5) 0.0131(5) -0.0023(5)
F56 0.0258(5) 0.0183(5) 0.0209(5) 0.0018(4) 0.0130(4) -0.0029(4)

loop_
_atom_type_symbol
_atom_type_description
_atom_type_scat_dispersion_real
_atom_type_scat_dispersion_imag
_atom_type_scat_source
C C 0.0033 0.0016 'International Tables Vol C Tables 4.2.6.8 and 6.1.1.4'
H H 0.0000 0.0000 'International Tables Vol C Tables 4.2.6.8 and 6.1.1.4'
B B 0.0013 0.0007 'International Tables Vol C Tables 4.2.6.8 and 6.1.1.4'
F F 0.0171 0.0103 'International Tables Vol C Tables 4.2.6.8 and 6.1.1.4'
N N 0.0061 0.0033 'International Tables Vol C Tables 4.2.6.8 and 6.1.1.4'
O O 0.0106 0.0060 'International Tables Vol C Tables 4.2.6.8 and 6.1.1.4'

loop_
_geom_angle_atom_site_label_1
_geom_angle_atom_site_label_2
_geom_angle_atom_site_label_3
_geom_angle_site_symmetry_1
_geom_angle_site_symmetry_3
_geom_angle
_geom_angle_publ_flag
N3 B1 C18 . . 112.90(14) ?
N3 B1 C1 . . 110.92(13) ?
C18 B1 C1 . . 99.75(13) ?
N3 B1 C51 . . 107.31(13) ?
C18 B1 C51 . . 113.37(13) ?
C1 B1 C51 . . 112.60(13) ?
C1 N1 C2 . . 110.60(13) ?
C1 N1 C11 . . 126.15(14) ?
C2 N1 C11 . . 122.99(13) ?
C1 N2 C3 . . 110.39(13) ?
C1 N2 C31 . . 128.89(14) ?
C3 N2 C31 . . 120.60(13) ?
C61 N3 O1 . . 107.64(12) ?
C61 N3 B1 . . 116.90(12) ?
O1 N3 B1 . . 105.90(12) ?
N3 O1 H1 . . 104.1(16) ?
N2 C1 N1 . . 104.96(14) ?
N2 C1 B1 . . 132.46(14) ?
N1 C1 B1 . . 121.24(14) ?
C3 C2 N1 . . 106.75(14) ?
C3 C2 H2 . . 126.6 ?
N1 C2 H2 . . 126.6 ?
C2 C3 N2 . . 107.29(14) ?
C2 C3 H3 . . 126.4 ?
N2 C3 H3 . . 126.4 ?
C16 C11 C12 . . 122.73(15) ?
C16 C11 N1 . . 118.07(14) ?
C12 C11 N1 . . 119.03(14) ?
C13 C12 C11 . . 116.90(16) ?
C13 C12 C17 . . 119.16(15) ?
C11 C12 C17 . . 123.94(14) ?
C14 C13 C12 . . 121.67(16) ?
C14 C13 H13 . . 119.2 ?
C12 C13 H13 . . 119.2 ?
C15 C14 C13 . . 119.81(16) ?
C15 C14 H14 . . 120.1 ?
C13 C14 H14 . . 120.1 ?
C14 C15 C16 . . 121.48(16) ?
C14 C15 H15 . . 119.3 ?
C16 C15 H15 . . 119.3 ?
C15 C16 C11 . . 117.28(16) ?
C15 C16 C20 . . 118.48(15) ?
C11 C16 C20 . . 124.21(15) ?
C18 C17 C12 . . 122.35(15) ?
C18 C17 C19 . . 121.52(16) ?
C12 C17 C19 . . 115.96(14) ?
C17 C18 B1 . . 126.54(15) ?
C17 C18 H18 . . 116.7 ?
B1 C18 H18 . . 116.7 ?
C17 C19 H19A . . 109.5 ?
C17 C19 H19B . . 109.5 ?
H19A C19 H19B . . 109.5 ?
C17 C19 H19C . . 109.5 ?
H19A C19 H19C . . 109.5 ?
H19B C19 H19C . . 109.5 ?
C16 C20 C21 . . 109.91(14) ?
C16 C20 C22 . . 111.52(14) ?
C21 C20 C22 . . 109.97(15) ?
C16 C20 H20 . . 108.5 ?
C21 C20 H20 . . 108.5 ?
C22 C20 H20 . . 108.5 ?
C20 C21 H21A . . 109.5 ?
C20 C21 H21B . . 109.5 ?
H21A C21 H21B . . 109.5 ?
C20 C21 H21C . . 109.5 ?
H21A C21 H21C . . 109.5 ?
H21B C21 H21C . . 109.5 ?
C20 C22 H22A . . 109.5 ?
C20 C22 H22B . . 109.5 ?
H22A C22 H22B . . 109.5 ?
C20 C22 H22C . . 109.5 ?
H22A C22 H22C . . 109.5 ?
H22B C22 H22C . . 109.5 ?
C36 C31 C32 . . 123.68(15) ?
C36 C31 N2 . . 118.98(14) ?
C32 C31 N2 . . 117.21(14) ?
C33 C32 C31 . . 116.90(16) ?
C33 C32 C37 . . 119.99(15) ?
C31 C32 C37 . . 123.10(15) ?
C34 C33 C32 . . 120.96(16) ?
C34 C33 H33 . . 119.5 ?
C32 C33 H33 . . 119.5 ?
C33 C34 C35 . . 120.41(16) ?
C33 C34 H34 . . 119.8 ?
C35 C34 H34 . . 119.8 ?
C34 C35 C36 . . 121.15(17) ?
C34 C35 H35 . . 119.4 ?
C36 C35 H35 . . 119.4 ?
C31 C36 C35 . . 116.90(16) ?
C31 C36 C40 . . 122.04(15) ?
C35 C36 C40 . . 121.01(15) ?
C32 C37 C39 . . 111.42(15) ?
C32 C37 C38 . . 110.03(15) ?
C39 C37 C38 . . 111.04(15) ?
C32 C37 H37 . . 108.1 ?
C39 C37 H37 . . 108.1 ?
C38 C37 H37 . . 108.1 ?
C37 C38 H38A . . 109.5 ?
C37 C38 H38B . . 109.5 ?
H38A C38 H38B . . 109.5 ?
C37 C38 H38C . . 109.5 ?
H38A C38 H38C . . 109.5 ?
H38B C38 H38C . . 109.5 ?
C37 C39 H39A . . 109.5 ?
C37 C39 H39B . . 109.5 ?
H39A C39 H39B . . 109.5 ?
C37 C39 H39C . . 109.5 ?
H39A C39 H39C . . 109.5 ?
H39B C39 H39C . . 109.5 ?
C36 C40 C42 . . 112.43(15) ?
C36 C40 C41 . . 110.47(14) ?
C42 C40 C41 . . 110.64(16) ?
C36 C40 H40 . . 107.7 ?
C42 C40 H40 . . 107.7 ?
C41 C40 H40 . . 107.7 ?
C40 C41 H41A . . 109.5 ?
C40 C41 H41B . . 109.5 ?
H41A C41 H41B . . 109.5 ?
C40 C41 H41C . . 109.5 ?
H41A C41 H41C . . 109.5 ?
H41B C41 H41C . . 109.5 ?
C40 C42 H42A . . 109.5 ?
C40 C42 H42B . . 109.5 ?
H42A C42 H42B . . 109.5 ?
C40 C42 H42C . . 109.5 ?
H42A C42 H42C . . 109.5 ?
H42B C42 H42C . . 109.5 ?
C52 C51 C56 . . 113.90(15) ?
C52 C51 B1 . . 124.20(14) ?
C56 C51 B1 . . 120.95(14) ?
F52 C52 C53 . . 115.85(15) ?
F52 C52 C51 . . 120.19(15) ?
C53 C52 C51 . . 123.96(15) ?
F53 C53 C54 . . 119.32(15) ?
F53 C53 C52 . . 121.10(16) ?
C54 C53 C52 . . 119.58(16) ?
F54 C54 C53 . . 120.47(16) ?
F54 C54 C55 . . 120.44(16) ?
C53 C54 C55 . . 119.07(16) ?
F55 C55 C54 . . 119.44(15) ?
F55 C55 C56 . . 121.23(16) ?
C54 C55 C56 . . 119.32(15) ?
F56 C56 C55 . . 115.28(14) ?
F56 C56 C51 . . 120.57(15) ?
C55 C56 C51 . . 124.14(16) ?
C66 C61 C62 . . 118.57(15) ?
C66 C61 N3 . . 118.40(15) ?
C62 C61 N3 . . 123.03(15) ?
C63 C62 C61 . . 119.92(16) ?
C63 C62 H62 . . 120.0 ?
C61 C62 H62 . . 120.0 ?
C64 C63 C62 . . 121.15(17) ?
C64 C63 H63 . . 119.4 ?
C62 C63 H63 . . 119.4 ?
C63 C64 C65 . . 118.91(16) ?
C63 C64 H64 . . 120.5 ?
C65 C64 H64 . . 120.5 ?
C66 C65 C64 . . 120.64(17) ?
C66 C65 H65 . . 119.7 ?
C64 C65 H65 . . 119.7 ?
C65 C66 C61 . . 120.77(16) ?
C65 C66 H66 . . 119.6 ?
C61 C66 H66 . . 119.6 ?

loop_
_geom_bond_atom_site_label_1
_geom_bond_atom_site_label_2
_geom_bond_site_symmetry_2
_geom_bond_distance
_geom_bond_publ_flag
B1 N3 . 1.557(2) ?
B1 C18 . 1.614(2) ?
B1 C1 . 1.623(2) ?
B1 C51 . 1.655(2) ?
N1 C1 . 1.358(2) ?
N1 C2 . 1.391(2) ?
N1 C11 . 1.449(2) ?
N2 C1 . 1.357(2) ?
N2 C3 . 1.389(2) ?
N2 C31 . 1.456(2) ?
N3 C61 . 1.424(2) ?
N3 O1 . 1.4673(17) ?
O1 H1 . 0.85(2) ?
C2 C3 . 1.339(2) ?
C2 H2 . 0.95 ?
C3 H3 . 0.95 ?
C11 C16 . 1.402(2) ?
C11 C12 . 1.409(2) ?
C12 C13 . 1.400(2) ?
C12 C17 . 1.489(2) ?
C13 C14 . 1.384(3) ?
C13 H13 . 0.95 ?
C14 C15 . 1.383(3) ?
C14 H14 . 0.95 ?
C15 C16 . 1.400(2) ?
C15 H15 . 0.95 ?
C16 C20 . 1.523(2) ?
C17 C18 . 1.342(2) ?
C17 C19 . 1.512(2) ?
C18 H18 . 0.95 ?
C19 H19A . 0.98 ?
C19 H19B . 0.98 ?
C19 H19C . 0.98 ?
C20 C21 . 1.534(2) ?
C20 C22 . 1.535(2) ?
C20 H20 . 1.0 ?
C21 H21A . 0.98 ?
C21 H21B . 0.98 ?
C21 H21C . 0.98 ?
C22 H22A . 0.98 ?
C22 H22B . 0.98 ?
C22 H22C . 0.98 ?
C31 C36 . 1.397(2) ?
C31 C32 . 1.402(2) ?
C32 C33 . 1.402(2) ?
C32 C37 . 1.524(2) ?
C33 C34 . 1.385(3) ?
C33 H33 . 0.95 ?
C34 C35 . 1.388(3) ?
C34 H34 . 0.95 ?
C35 C36 . 1.398(2) ?
C35 H35 . 0.95 ?
C36 C40 . 1.520(2) ?
C37 C39 . 1.528(2) ?
C37 C38 . 1.533(3) ?
C37 H37 . 1.0 ?
C38 H38A . 0.98 ?
C38 H38B . 0.98 ?
C38 H38C . 0.98 ?
C39 H39A . 0.98 ?
C39 H39B . 0.98 ?
C39 H39C . 0.98 ?
C40 C42 . 1.523(3) ?
C40 C41 . 1.531(3) ?
C40 H40 . 1.0 ?
C41 H41A . 0.98 ?
C41 H41B . 0.98 ?
C41 H41C . 0.98 ?
C42 H42A . 0.98 ?
C42 H42B . 0.98 ?
C42 H42C . 0.98 ?
C51 C52 . 1.387(2) ?
C51 C56 . 1.390(2) ?
C52 F52 . 1.3581(19) ?
C52 C53 . 1.382(2) ?
C53 F53 . 1.351(2) ?
C53 C54 . 1.378(3) ?
C54 F54 . 1.3439(19) ?
C54 C55 . 1.379(3) ?
C55 F55 . 1.3451(19) ?
C55 C56 . 1.382(2) ?
C56 F56 . 1.3534(19) ?
C61 C66 . 1.398(2) ?
C61 C62 . 1.402(2) ?
C62 C63 . 1.390(2) ?
C62 H62 . 0.95 ?
C63 C64 . 1.387(3) ?
C63 H63 . 0.95 ?
C64 C65 . 1.387(3) ?
C64 H64 . 0.95 ?
C65 C66 . 1.385(2) ?
C65 H65 . 0.95 ?
C66 H66 . 0.95 ?

loop_
_geom_torsion_atom_site_label_1
_geom_torsion_atom_site_label_2
_geom_torsion_atom_site_label_3
_geom_torsion_atom_site_label_4
_geom_torsion_site_symmetry_1
_geom_torsion_site_symmetry_2
_geom_torsion_site_symmetry_3
_geom_torsion_site_symmetry_4
_geom_torsion
_geom_torsion_publ_flag
C18 B1 N3 C61 . . . . 62.83(18) ?
C1 B1 N3 C61 . . . . 173.83(13) ?
C51 B1 N3 C61 . . . . -62.81(17) ?
C18 B1 N3 O1 . . . . -177.31(12) ?
C1 B1 N3 O1 . . . . -66.32(15) ?
C51 B1 N3 O1 . . . . 57.05(15) ?
C3 N2 C1 N1 . . . . 0.16(17) ?
C31 N2 C1 N1 . . . . -175.74(15) ?
C3 N2 C1 B1 . . . . -166.31(16) ?
C31 N2 C1 B1 . . . . 17.8(3) ?
C2 N1 C1 N2 . . . . -0.42(17) ?
C11 N1 C1 N2 . . . . -174.74(14) ?
C2 N1 C1 B1 . . . . 167.93(14) ?
C11 N1 C1 B1 . . . . -6.4(2) ?
N3 B1 C1 N2 . . . . -16.5(2) ?
C18 B1 C1 N2 . . . . 102.71(19) ?
C51 B1 C1 N2 . . . . -136.79(17) ?
N3 B1 C1 N1 . . . . 178.80(14) ?
C18 B1 C1 N1 . . . . -61.96(18) ?
C51 B1 C1 N1 . . . . 58.53(19) ?
C1 N1 C2 C3 . . . . 0.53(19) ?
C11 N1 C2 C3 . . . . 175.07(15) ?
N1 C2 C3 N2 . . . . -0.41(18) ?
C1 N2 C3 C2 . . . . 0.17(19) ?
C31 N2 C3 C2 . . . . 176.46(14) ?
C1 N1 C11 C16 . . . . -130.00(17) ?
C2 N1 C11 C16 . . . . 56.3(2) ?
C1 N1 C11 C12 . . . . 54.7(2) ?
C2 N1 C11 C12 . . . . -118.99(17) ?
C16 C11 C12 C13 . . . . -3.8(2) ?
N1 C11 C12 C13 . . . . 171.28(14) ?
C16 C11 C12 C17 . . . . 176.53(15) ?
N1 C11 C12 C17 . . . . -8.4(2) ?
C11 C12 C13 C14 . . . . 0.9(2) ?
C17 C12 C13 C14 . . . . -179.45(16) ?
C12 C13 C14 C15 . . . . 1.6(3) ?
C13 C14 C15 C16 . . . . -1.4(3) ?
C14 C15 C16 C11 . . . . -1.4(2) ?
C14 C15 C16 C20 . . . . 176.32(16) ?
C12 C11 C16 C15 . . . . 4.1(2) ?
N1 C11 C16 C15 . . . . -171.06(14) ?
C12 C11 C16 C20 . . . . -173.50(15) ?
N1 C11 C16 C20 . . . . 11.4(2) ?
C13 C12 C17 C18 . . . . 139.49(17) ?
C11 C12 C17 C18 . . . . -40.9(2) ?
C13 C12 C17 C19 . . . . -35.9(2) ?
C11 C12 C17 C19 . . . . 143.71(16) ?
C12 C17 C18 B1 . . . . 2.8(3) ?
C19 C17 C18 B1 . . . . 177.98(15) ?
N3 B1 C18 C17 . . . . 179.88(15) ?
C1 B1 C18 C17 . . . . 62.1(2) ?
C51 B1 C18 C17 . . . . -57.8(2) ?
C15 C16 C20 C21 . . . . -55.0(2) ?
C11 C16 C20 C21 . . . . 122.58(17) ?
C15 C16 C20 C22 . . . . 67.3(2) ?
C11 C16 C20 C22 . . . . -115.18(18) ?
C1 N2 C31 C36 . . . . -86.1(2) ?
C3 N2 C31 C36 . . . . 98.36(18) ?
C1 N2 C31 C32 . . . . 98.0(2) ?
C3 N2 C31 C32 . . . . -77.58(19) ?
C36 C31 C32 C33 . . . . 0.7(2) ?
N2 C31 C32 C33 . . . . 176.40(14) ?
C36 C31 C32 C37 . . . . -178.06(16) ?
N2 C31 C32 C37 . . . . -2.3(2) ?
C31 C32 C33 C34 . . . . -0.4(3) ?
C37 C32 C33 C34 . . . . 178.42(16) ?
C32 C33 C34 C35 . . . . -0.2(3) ?
C33 C34 C35 C36 . . . . 0.4(3) ?
C32 C31 C36 C35 . . . . -0.4(2) ?
N2 C31 C36 C35 . . . . -176.08(14) ?
C32 C31 C36 C40 . . . . 176.92(15) ?
N2 C31 C36 C40 . . . . 1.3(2) ?
C34 C35 C36 C31 . . . . -0.1(2) ?
C34 C35 C36 C40 . . . . -177.52(16) ?
C33 C32 C37 C39 . . . . 55.7(2) ?
C31 C32 C37 C39 . . . . -125.55(17) ?
C33 C32 C37 C38 . . . . -67.9(2) ?
C31 C32 C37 C38 . . . . 110.83(18) ?
C31 C36 C40 C42 . . . . 147.12(17) ?
C35 C36 C40 C42 . . . . -35.6(2) ?
C31 C36 C40 C41 . . . . -88.7(2) ?
C35 C36 C40 C41 . . . . 88.5(2) ?
N3 B1 C51 C52 . . . . -87.18(18) ?
C18 B1 C51 C52 . . . . 147.47(15) ?
C1 B1 C51 C52 . . . . 35.2(2) ?
N3 B1 C51 C56 . . . . 81.00(17) ?
C18 B1 C51 C56 . . . . -44.4(2) ?
C1 B1 C51 C56 . . . . -156.67(14) ?
C56 C51 C52 F52 . . . . 179.29(14) ?
B1 C51 C52 F52 . . . . -11.8(2) ?
C56 C51 C52 C53 . . . . -0.6(2) ?
B1 C51 C52 C53 . . . . 168.29(15) ?
F52 C52 C53 F53 . . . . -0.3(2) ?
C51 C52 C53 F53 . . . . 179.59(15) ?
F52 C52 C53 C54 . . . . 179.32(14) ?
C51 C52 C53 C54 . . . . -0.8(3) ?
F53 C53 C54 F54 . . . . -0.5(2) ?
C52 C53 C54 F54 . . . . 179.86(15) ?
F53 C53 C54 C55 . . . . -179.26(15) ?
C52 C53 C54 C55 . . . . 1.1(2) ?
F54 C54 C55 F55 . . . . 0.3(2) ?
C53 C54 C55 F55 . . . . 179.05(15) ?
F54 C54 C55 C56 . . . . -178.79(14) ?
C53 C54 C55 C56 . . . . 0.0(2) ?
F55 C55 C56 F56 . . . . 1.0(2) ?
C54 C55 C56 F56 . . . . -179.93(14) ?
F55 C55 C56 C51 . . . . 179.44(15) ?
C54 C55 C56 C51 . . . . -1.5(3) ?
C52 C51 C56 F56 . . . . -179.89(14) ?
B1 C51 C56 F56 . . . . 10.8(2) ?
C52 C51 C56 C55 . . . . 1.8(2) ?
B1 C51 C56 C55 . . . . -167.54(15) ?
O1 N3 C61 C66 . . . . 159.09(13) ?
B1 N3 C61 C66 . . . . -81.98(18) ?
O1 N3 C61 C62 . . . . -20.00(19) ?
B1 N3 C61 C62 . . . . 98.93(18) ?
C66 C61 C62 C63 . . . . 1.3(2) ?
N3 C61 C62 C63 . . . . -179.59(15) ?
C61 C62 C63 C64 . . . . 0.2(3) ?
C62 C63 C64 C65 . . . . -0.8(3) ?
C63 C64 C65 C66 . . . . -0.2(3) ?
C64 C65 C66 C61 . . . . 1.7(3) ?
C62 C61 C66 C65 . . . . -2.2(2) ?
N3 C61 C66 C65 . . . . 178.63(15) ?
